data_4130884
loop_
_publ_author_name
'Kumar, Roopender'
'Linden, Anthony'
'Nevado, Cristina'

_publ_section_title
;
 Evidence for Direct Transmetalation of Au<sup>III</sup>-F with Boronic
 Acids.
;
_journal_issue 42
_journal_name_full 'Journal of the American Chemical Society'
_journal_page_first 13790
_journal_page_last 13793
_journal_paper_doi 10.1021/jacs.6b07763
_journal_volume 138
_journal_year 2016
_chemical_formula_moiety 'C20 H12 Au Br F7 N'
_chemical_formula_sum 'C20 H12 Au Br F7 N'
_chemical_formula_weight 676.18
_space_group_crystal_system triclinic
_space_group_IT_number 2
_space_group_name_Hall '-P 1'
_space_group_name_H-M_alt 'P -1'
_atom_sites_solution_hydrogens geom
_atom_sites_solution_primary heavy
_audit_creation_method SHELXL-2014/7
_cell_angle_alpha 76.8345(8)
_cell_angle_beta 74.7697(9)
_cell_angle_gamma 64.6373(9)
_cell_formula_units_Z 2
_cell_length_a 9.0882(1)
_cell_length_b 9.6379(1)
_cell_length_c 13.1489(2)
_cell_measurement_reflns_used 54208
_cell_measurement_temperature 160(2)
_cell_measurement_theta_max 30.0
_cell_measurement_theta_min 2.0
_cell_volume 995.36(2)
_computing_cell_refinement 'DENZO-SMN (Otwinowski & Minor, 1997)'
_computing_data_collection 'COLLECT (Nonius, 2000)'
_computing_data_reduction 'DENZO-SMN and SCALEPACK (Otwinowski & Minor, 1997)'
_computing_molecular_graphics 'ORTEPII (Johnson, 1976)'
_computing_publication_material 'SHELXL-2014 and PLATON (Spek, 2015)'
_computing_structure_refinement 'SHELXL-2014 (Sheldrick, 2015)'
_computing_structure_solution 'DIRDIF94 (Beurskens et al., 1994)'
_diffrn_ambient_temperature 160(2)
_diffrn_detector '65 mm CCD camera on \k goniostat'
_diffrn_detector_area_resol_mean 9
_diffrn_measured_fraction_theta_full 0.998
_diffrn_measured_fraction_theta_max 0.996
_diffrn_measurement_device_type 'Nonius KappaCCD area-detector diffractometer'
_diffrn_measurement_method '\f and \w scans with \k offsets'
_diffrn_radiation_monochromator 'horizontally mounted graphite crystal'
_diffrn_radiation_source 'Nonius FR590 sealed tube generator'
_diffrn_radiation_type 'Mo K\a'
_diffrn_radiation_wavelength 0.71073
_diffrn_reflns_av_R_equivalents 0.0587
_diffrn_reflns_av_unetI/netI 0.0331
_diffrn_reflns_Laue_measured_fraction_full 0.998
_diffrn_reflns_Laue_measured_fraction_max 0.996
_diffrn_reflns_limit_h_max 12
_diffrn_reflns_limit_h_min -12
_diffrn_reflns_limit_k_max 13
_diffrn_reflns_limit_k_min -13
_diffrn_reflns_limit_l_max 18
_diffrn_reflns_limit_l_min -18
_diffrn_reflns_number 27530
_diffrn_reflns_point_group_measured_fraction_full 0.998
_diffrn_reflns_point_group_measured_fraction_max 0.996
_diffrn_reflns_theta_full 25.242
_diffrn_reflns_theta_max 30.063
_diffrn_reflns_theta_min 2.359
_diffrn_standards_decay_% 0
_diffrn_standards_number 0
_exptl_absorpt_coefficient_mu 9.467
_exptl_absorpt_correction_T_max 0.215
_exptl_absorpt_correction_T_min 0.099
_exptl_absorpt_correction_type numerical
_exptl_absorpt_process_details '(Coppens et al., 1965)'
_exptl_crystal_colour colourless
_exptl_crystal_density_diffrn 2.256
_exptl_crystal_description prism
_exptl_crystal_F_000 632
_exptl_crystal_size_max 0.35
_exptl_crystal_size_mid 0.30
_exptl_crystal_size_min 0.28
_refine_diff_density_max 1.817
_refine_diff_density_min -1.967
_refine_diff_density_rms 0.258
_refine_ls_extinction_coef 0.0054(5)
_refine_ls_extinction_expression Fc^*^=kFc[1+0.001xFc^2^\l^3^/sin(2\q)]^-1/4^
_refine_ls_extinction_method 'SHELXL-2014 (Sheldrick 2015)'
_refine_ls_goodness_of_fit_ref 1.068
_refine_ls_hydrogen_treatment constr
_refine_ls_matrix_type full
_refine_ls_number_parameters 329
_refine_ls_number_reflns 5820
_refine_ls_number_restraints 276
_refine_ls_restrained_S_all 1.138
_refine_ls_R_factor_all 0.0376
_refine_ls_R_factor_gt 0.0331
_refine_ls_shift/su_max 0.001
_refine_ls_shift/su_mean 0.000
_refine_ls_structure_factor_coef Fsqd
_refine_ls_weighting_details 'w=1/[\s^2^(Fo^2^)+(0.0456P)^2^+3.9518P] where P=(Fo^2^+2Fc^2^)/3'
_refine_ls_weighting_scheme calc
_refine_ls_wR_factor_gt 0.0875
_refine_ls_wR_factor_ref 0.0896
_reflns_Friedel_coverage 0.000
_reflns_number_gt 5454
_reflns_number_total 5820
_reflns_threshold_expression 'I > 2\s(I)'
_cod_data_source_file ja6b07763_si_006.cif
_cod_data_source_block NV1315
_cod_database_code 4130884
_shelx_shelxl_version_number 2014/7
_shelx_space_group_comment
;
The symmetry employed for this shelxl refinement is uniquely defined
by the following loop, which should always be used as a source of
symmetry information in preference to the above space-group names.
They are only intended as comments.
;

loop_
_space_group_symop_operation_xyz
'x, y, z'
'-x, -y, -z'

loop_
_atom_site_label
_atom_site_type_symbol
_atom_site_fract_x
_atom_site_fract_y
_atom_site_fract_z
_atom_site_U_iso_or_equiv
_atom_site_adp_type
_atom_site_occupancy
_atom_site_site_symmetry_order
_atom_site_calc_flag
_atom_site_refinement_flags_posn
_atom_site_refinement_flags_adp
_atom_site_refinement_flags_occupancy
_atom_site_disorder_assembly
_atom_site_disorder_group
Au1 Au 0.25083(2) 0.01629(2) 0.44117(2) 0.02335(7) Uani 1 1 d . . . . .
Br1 Br -0.02925(7) 0.21394(6) 0.49649(5) 0.03616(12) Uani 1 1 d . . . . .
F1 F 0.7787(4) -0.4271(3) 0.5612(2) 0.0350(6) Uani 1 1 d . . . . .
F2 F 0.1315(8) -0.1019(11) 0.0605(7) 0.0667(16) Uani 0.620(14) 1 d D U P A 1
F3 F 0.3873(9) -0.2058(8) 0.0662(7) 0.0705(17) Uani 0.620(14) 1 d D U P A 1
F4 F 0.3020(14) -0.0283(11) -0.0586(4) 0.0755(18) Uani 0.620(14) 1 d D U P A 1
F5 F 0.0759(10) 0.5619(9) 0.1354(7) 0.100(2) Uani 0.553(8) 1 d D U P B 1
F6 F 0.3405(10) 0.4746(10) 0.1036(8) 0.085(2) Uani 0.553(8) 1 d D U P B 1
F7 F 0.2122(13) 0.4786(10) -0.0113(5) 0.088(2) Uani 0.553(8) 1 d D U P B 1
F2A F 0.1563(15) -0.1343(17) 0.0881(10) 0.0665(19) Uani 0.380(14) 1 d D U P A 2
F3A F 0.4107(10) -0.1804(14) 0.0238(12) 0.075(2) Uani 0.380(14) 1 d D U P A 2
F4A F 0.223(2) 0.0112(13) -0.0465(7) 0.0701(19) Uani 0.380(14) 1 d D U P A 2
F5A F 0.1099(13) 0.5336(12) 0.0237(8) 0.093(2) Uani 0.447(8) 1 d D U P B 2
F6A F 0.1596(16) 0.5458(10) 0.1692(6) 0.087(2) Uani 0.447(8) 1 d D U P B 2
F7A F 0.3574(9) 0.4615(12) 0.0427(9) 0.088(2) Uani 0.447(8) 1 d D U P B 2
N1 N 0.2911(5) -0.0991(5) 0.5941(3) 0.0252(7) Uani 1 1 d . . . . .
C1 C 0.1782(7) -0.0644(7) 0.6830(4) 0.0356(10) Uani 1 1 d . . . . .
H1 H 0.0876 0.0334 0.6830 0.043 Uiso 1 1 calc R U . . .
C2 C 0.1915(7) -0.1693(8) 0.7751(4) 0.0428(13) Uani 1 1 d . . . . .
H2 H 0.1179 -0.1406 0.8401 0.051 Uiso 1 1 calc R U . . .
C3 C 0.3133(8) -0.3157(8) 0.7706(4) 0.0432(13) Uani 1 1 d . . . . .
H3 H 0.3187 -0.3908 0.8320 0.052 Uiso 1 1 calc R U . . .
C4 C 0.4289(7) -0.3561(6) 0.6778(4) 0.0329(10) Uani 1 1 d . . . . .
C5 C 0.4237(6) -0.2382(5) 0.5919(3) 0.0250(8) Uani 1 1 d . . . . .
C6 C 0.5414(8) -0.5260(6) 0.6726(5) 0.0449(13) Uani 1 1 d . . . . .
H6A H 0.6331 -0.5539 0.7094 0.067 Uiso 1 1 calc R U . . .
H6B H 0.5858 -0.5436 0.5982 0.067 Uiso 1 1 calc R U . . .
H6C H 0.4779 -0.5900 0.7071 0.067 Uiso 1 1 calc R U . . .
C7 C 0.5420(6) -0.2464(5) 0.4902(4) 0.0258(8) Uani 1 1 d . . . . .
C8 C 0.7109(6) -0.3413(5) 0.4756(4) 0.0291(9) Uani 1 1 d . . . . .
C9 C 0.8160(6) -0.3479(6) 0.3788(4) 0.0353(10) Uani 1 1 d . . . . .
H9 H 0.9283 -0.4197 0.3713 0.042 Uiso 1 1 calc R U . . .
C10 C 0.7535(7) -0.2461(7) 0.2912(4) 0.0359(11) Uani 1 1 d . . . . .
H10 H 0.8226 -0.2490 0.2228 0.043 Uiso 1 1 calc R U . . .
C11 C 0.5890(6) -0.1404(6) 0.3053(4) 0.0327(10) Uani 1 1 d . . . . .
H11 H 0.5492 -0.0671 0.2468 0.039 Uiso 1 1 calc R U . . .
C12 C 0.4851(5) -0.1394(5) 0.3995(4) 0.0241(8) Uani 1 1 d . . . . .
C13 C 0.2344(6) 0.0945(6) 0.2881(4) 0.0275(9) Uani 1 1 d . . . . .
C14 C 0.2460(6) -0.0039(6) 0.2208(4) 0.0315(9) Uani 1 1 d . . . . .
H14 H 0.2544 -0.1065 0.2488 0.038 Uiso 1 1 calc R U . . .
C15 C 0.2453(7) 0.0460(7) 0.1140(4) 0.0386(12) Uani 1 1 d . . . . .
C16 C 0.2315(7) 0.1948(8) 0.0708(4) 0.0428(13) Uani 1 1 d . . . . .
H16 H 0.2314 0.2285 -0.0030 0.051 Uiso 1 1 calc R U . . .
C17 C 0.2175(7) 0.2940(7) 0.1378(4) 0.0404(12) Uani 1 1 d . . . . .
C18 C 0.2197(7) 0.2453(6) 0.2455(4) 0.0342(10) Uani 1 1 d . . . . .
H18 H 0.2112 0.3145 0.2900 0.041 Uiso 1 1 calc R U . . .
C19 C 0.2639(6) -0.0686(6) 0.0455(4) 0.0544(17) Uani 1 1 d D . . . .
C20 C 0.2116(7) 0.4546(7) 0.0924(4) 0.060(2) Uani 1 1 d D . . . .

loop_
_atom_site_aniso_label
_atom_site_aniso_U_11
_atom_site_aniso_U_22
_atom_site_aniso_U_33
_atom_site_aniso_U_23
_atom_site_aniso_U_13
_atom_site_aniso_U_12
Au1 0.02397(10) 0.02128(10) 0.02398(10) -0.00239(6) -0.00472(6) -0.00826(6)
Br1 0.0327(2) 0.0284(2) 0.0444(3) -0.00699(19) -0.0062(2) -0.00884(19)
F1 0.0323(15) 0.0320(15) 0.0376(15) -0.0042(12) -0.0147(12) -0.0053(12)
F2 0.080(3) 0.089(3) 0.048(3) -0.028(3) -0.005(2) -0.043(3)
F3 0.084(3) 0.090(3) 0.039(3) -0.034(3) -0.002(2) -0.029(3)
F4 0.091(4) 0.095(3) 0.040(3) -0.029(2) 0.006(3) -0.037(3)
F5 0.106(4) 0.050(3) 0.089(4) 0.027(3) 0.007(3) -0.012(3)
F6 0.101(4) 0.050(3) 0.086(4) 0.019(3) -0.008(3) -0.031(3)
F7 0.103(4) 0.048(3) 0.077(4) 0.027(3) 0.000(3) -0.024(3)
F2A 0.083(3) 0.088(4) 0.043(3) -0.028(3) -0.006(3) -0.041(3)
F3A 0.086(4) 0.096(4) 0.044(3) -0.033(3) 0.000(3) -0.031(3)
F4A 0.086(4) 0.093(4) 0.042(3) -0.029(3) -0.005(3) -0.039(3)
F5A 0.103(5) 0.052(3) 0.086(4) 0.027(3) -0.009(4) -0.019(3)
F6A 0.102(4) 0.046(3) 0.081(4) 0.025(3) -0.004(4) -0.022(3)
F7A 0.098(4) 0.050(3) 0.085(4) 0.021(3) 0.002(4) -0.027(3)
N1 0.0281(19) 0.0271(18) 0.0204(16) -0.0028(13) -0.0041(14) -0.0113(15)
C1 0.035(3) 0.043(3) 0.030(2) -0.008(2) -0.003(2) -0.016(2)
C2 0.036(3) 0.060(4) 0.027(2) -0.003(2) 0.000(2) -0.019(3)
C3 0.044(3) 0.053(3) 0.030(2) 0.011(2) -0.009(2) -0.025(3)
C4 0.040(3) 0.033(2) 0.029(2) 0.0047(18) -0.012(2) -0.019(2)
C5 0.029(2) 0.0235(19) 0.0251(19) -0.0001(15) -0.0085(17) -0.0123(17)
C6 0.052(3) 0.029(3) 0.053(3) 0.007(2) -0.017(3) -0.018(2)
C7 0.025(2) 0.025(2) 0.029(2) -0.0084(16) -0.0038(17) -0.0101(16)
C8 0.028(2) 0.027(2) 0.033(2) -0.0068(17) -0.0095(18) -0.0079(18)
C9 0.025(2) 0.034(2) 0.042(3) -0.012(2) -0.006(2) -0.0035(19)
C10 0.028(2) 0.041(3) 0.034(2) -0.010(2) 0.0010(19) -0.010(2)
C11 0.031(2) 0.036(2) 0.030(2) -0.0027(18) -0.0060(19) -0.012(2)
C12 0.0225(19) 0.0253(19) 0.030(2) -0.0106(16) -0.0017(16) -0.0134(16)
C13 0.028(2) 0.030(2) 0.0217(19) 0.0003(16) -0.0057(16) -0.0103(18)
C14 0.031(2) 0.034(2) 0.029(2) -0.0046(18) -0.0051(18) -0.0128(19)
C15 0.030(2) 0.055(3) 0.029(2) -0.009(2) -0.0047(19) -0.014(2)
C16 0.034(3) 0.060(4) 0.025(2) 0.004(2) -0.004(2) -0.015(3)
C17 0.035(3) 0.041(3) 0.032(2) 0.008(2) -0.005(2) -0.009(2)
C18 0.037(3) 0.030(2) 0.030(2) -0.0003(18) -0.004(2) -0.011(2)
C19 0.050(4) 0.079(5) 0.039(3) -0.021(3) -0.007(3) -0.025(4)
C20 0.064(5) 0.049(4) 0.044(3) 0.014(3) 0.000(3) -0.016(3)

loop_
_atom_type_symbol
_atom_type_description
_atom_type_scat_dispersion_real
_atom_type_scat_dispersion_imag
_atom_type_scat_source
C C 0.0033 0.0016 'International Tables Vol C Tables 4.2.6.8 and 6.1.1.4'
H H 0.0000 0.0000 'International Tables Vol C Tables 4.2.6.8 and 6.1.1.4'
Au Au -2.0133 8.8022 'International Tables Vol C Tables 4.2.6.8 and 6.1.1.4'
Br Br -0.2901 2.4595 'International Tables Vol C Tables 4.2.6.8 and 6.1.1.4'
F F 0.0171 0.0103 'International Tables Vol C Tables 4.2.6.8 and 6.1.1.4'
N N 0.0061 0.0033 'International Tables Vol C Tables 4.2.6.8 and 6.1.1.4'

loop_
_geom_angle_atom_site_label_1
_geom_angle_atom_site_label_2
_geom_angle_atom_site_label_3
_geom_angle
C13 Au1 C12 91.04(19)
C13 Au1 N1 171.25(17)
C12 Au1 N1 81.63(17)
C13 Au1 Br1 90.27(14)
C12 Au1 Br1 176.84(11)
N1 Au1 Br1 97.30(11)
C1 N1 C5 120.9(4)
C1 N1 Au1 124.0(3)
C5 N1 Au1 112.9(3)
N1 C1 C2 120.9(5)
N1 C1 H1 119.6
C2 C1 H1 119.6
C3 C2 C1 118.6(5)
C3 C2 H2 120.7
C1 C2 H2 120.7
C2 C3 C4 121.2(5)
C2 C3 H3 119.4
C4 C3 H3 119.4
C3 C4 C5 117.2(5)
C3 C4 C6 118.2(5)
C5 C4 C6 124.3(5)
N1 C5 C4 119.9(4)
N1 C5 C7 112.1(4)
C4 C5 C7 127.8(4)
C4 C6 H6A 109.5
C4 C6 H6B 109.5
H6A C6 H6B 109.5
C4 C6 H6C 109.5
H6A C6 H6C 109.5
H6B C6 H6C 109.5
C8 C7 C12 116.0(4)
C8 C7 C5 125.5(4)
C12 C7 C5 118.3(4)
F1 C8 C9 117.1(4)
F1 C8 C7 119.3(4)
C9 C8 C7 123.5(5)
C8 C9 C10 118.3(5)
C8 C9 H9 120.9
C10 C9 H9 120.9
C11 C10 C9 119.3(5)
C11 C10 H10 120.3
C9 C10 H10 120.3
C12 C11 C10 121.9(5)
C12 C11 H11 119.1
C10 C11 H11 119.1
C11 C12 C7 120.5(4)
C11 C12 Au1 128.1(4)
C7 C12 Au1 110.9(3)
C14 C13 C18 118.7(4)
C14 C13 Au1 120.3(4)
C18 C13 Au1 121.0(4)
C15 C14 C13 120.7(5)
C15 C14 H14 119.7
C13 C14 H14 119.7
C14 C15 C16 121.2(5)
C14 C15 C19 117.7(5)
C16 C15 C19 121.1(5)
C15 C16 C17 118.3(5)
C15 C16 H16 120.8
C17 C16 H16 120.8
C16 C17 C18 121.3(5)
C16 C17 C20 119.8(5)
C18 C17 C20 118.8(5)
C17 C18 C13 119.8(5)
C17 C18 H18 120.1
C13 C18 H18 120.1
F3A C19 F2A 107.3(4)
F3A C19 F4A 107.2(4)
F2A C19 F4A 106.3(4)
F2 C19 F4 106.1(4)
F2 C19 F3 104.6(4)
F4 C19 F3 104.6(4)
F3A C19 C15 117.9(7)
F2A C19 C15 110.3(7)
F4A C19 C15 107.2(6)
F2 C19 C15 114.5(6)
F4 C19 C15 115.1(5)
F3 C19 C15 111.1(5)
F5 C20 F6 109.0(4)
F5 C20 F7 107.0(4)
F6 C20 F7 106.8(4)
F5A C20 F7A 105.0(4)
F5A C20 F6A 104.5(4)
F7A C20 F6A 103.7(4)
F5 C20 C17 111.7(6)
F6 C20 C17 112.5(6)
F7 C20 C17 109.7(6)
F5A C20 C17 115.7(6)
F7A C20 C17 115.2(6)
F6A C20 C17 111.5(6)

loop_
_geom_bond_atom_site_label_1
_geom_bond_atom_site_label_2
_geom_bond_distance
Au1 C13 2.002(4)
Au1 C12 2.027(4)
Au1 N1 2.106(4)
Au1 Br1 2.4782(5)
F1 C8 1.355(5)
F2 C19 1.329(4)
F3 C19 1.344(5)
F4 C19 1.330(4)
F5 C20 1.310(4)
F6 C20 1.314(5)
F7 C20 1.329(4)
F2A C19 1.324(5)
F3A C19 1.316(5)
F4A C19 1.328(5)
F5A C20 1.332(5)
F6A C20 1.347(5)
F7A C20 1.337(5)
N1 C1 1.336(6)
N1 C5 1.366(6)
C1 C2 1.385(8)
C1 H1 0.9500
C2 C3 1.373(9)
C2 H2 0.9500
C3 C4 1.392(8)
C3 H3 0.9500
C4 C5 1.402(6)
C4 C6 1.520(8)
C5 C7 1.474(6)
C6 H6A 0.9800
C6 H6B 0.9800
C6 H6C 0.9800
C7 C8 1.397(6)
C7 C12 1.435(7)
C8 C9 1.373(7)
C9 C10 1.401(8)
C9 H9 0.9500
C10 C11 1.394(7)
C10 H10 0.9500
C11 C12 1.345(7)
C11 H11 0.9500
C13 C14 1.394(7)
C13 C18 1.395(7)
C14 C15 1.377(7)
C14 H14 0.9500
C15 C16 1.382(9)
C15 C19 1.507(8)
C16 C17 1.389(9)
C16 H16 0.9500
C17 C18 1.389(7)
C17 C20 1.510(8)
C18 H18 0.9500

loop_
_geom_torsion_atom_site_label_1
_geom_torsion_atom_site_label_2
_geom_torsion_atom_site_label_3
_geom_torsion_atom_site_label_4
_geom_torsion
C5 N1 C1 C2 -0.7(8)
Au1 N1 C1 C2 161.0(4)
N1 C1 C2 C3 -6.7(9)
C1 C2 C3 C4 4.4(9)
C2 C3 C4 C5 4.8(9)
C2 C3 C4 C6 -169.9(6)
C1 N1 C5 C4 10.3(7)
Au1 N1 C5 C4 -153.3(4)
C1 N1 C5 C7 -173.9(4)
Au1 N1 C5 C7 22.6(5)
C3 C4 C5 N1 -12.1(7)
C6 C4 C5 N1 162.2(5)
C3 C4 C5 C7 172.8(5)
C6 C4 C5 C7 -12.9(8)
N1 C5 C7 C8 154.8(4)
C4 C5 C7 C8 -29.8(7)
N1 C5 C7 C12 -19.3(6)
C4 C5 C7 C12 156.1(5)
C12 C7 C8 F1 169.5(4)
C5 C7 C8 F1 -4.7(7)
C12 C7 C8 C9 -7.3(7)
C5 C7 C8 C9 178.4(5)
F1 C8 C9 C10 -172.1(5)
C7 C8 C9 C10 4.8(8)
C8 C9 C10 C11 1.1(8)
C9 C10 C11 C12 -4.1(8)
C10 C11 C12 C7 1.3(8)
C10 C11 C12 Au1 173.1(4)
C8 C7 C12 C11 4.2(6)
C5 C7 C12 C11 178.9(4)
C8 C7 C12 Au1 -168.9(3)
C5 C7 C12 Au1 5.8(5)
C18 C13 C14 C15 1.0(8)
Au1 C13 C14 C15 -175.9(4)
C13 C14 C15 C16 -0.7(8)
C13 C14 C15 C19 178.0(5)
C14 C15 C16 C17 -0.2(9)
C19 C15 C16 C17 -178.9(5)
C15 C16 C17 C18 0.9(9)
C15 C16 C17 C20 176.7(5)
C16 C17 C18 C13 -0.6(9)
C20 C17 C18 C13 -176.5(5)
C14 C13 C18 C17 -0.3(8)
Au1 C13 C18 C17 176.5(4)
C14 C15 C19 F3A -72.8(9)
C16 C15 C19 F3A 105.9(9)
C14 C15 C19 F2A 50.9(9)
C16 C15 C19 F2A -130.3(8)
C14 C15 C19 F4A 166.2(8)
C16 C15 C19 F4A -15.0(9)
C14 C15 C19 F2 72.0(7)
C16 C15 C19 F2 -109.2(7)
C14 C15 C19 F4 -164.6(6)
C16 C15 C19 F4 14.1(8)
C14 C15 C19 F3 -46.1(7)
C16 C15 C19 F3 132.6(7)
C16 C17 C20 F5 121.8(7)
C18 C17 C20 F5 -62.3(8)
C16 C17 C20 F6 -115.3(7)
C18 C17 C20 F6 60.6(7)
C16 C17 C20 F7 3.4(8)
C18 C17 C20 F7 179.3(6)
C16 C17 C20 F5A 46.3(8)
C18 C17 C20 F5A -137.8(7)
C16 C17 C20 F7A -76.7(8)
C18 C17 C20 F7A 99.2(8)
C16 C17 C20 F6A 165.5(7)
C18 C17 C20 F6A -18.6(8)
